data_4126183
loop_
_publ_author_name
'Yang, Jingjing'
'Zhang, Yue-Biao'
'Liu, Qi'
'Trickett, Christopher A.'
'Guti\'errez-Puebla, Enrique'
'Monge, M \'Angeles'
'Cong, Hengjiang'
'Aldossary, Abdulrahman'
'Deng, Hexiang'
'Yaghi, Omar M.'

_publ_section_title
;
 Principles of Designing Extra-Large Pore Openings and Cages in Zeolitic
 Imidazolate Frameworks.
;
_journal_issue 18
_journal_name_full 'Journal of the American Chemical Society'
_journal_page_first 6448
_journal_page_last 6455
_journal_paper_doi 10.1021/jacs.7b02272
_journal_volume 139
_journal_year 2017
_chemical_formula_moiety '0.04(C174 H138 N102 O12 Zn24)'
_chemical_formula_sum 'C7.25 H5.75 N4.25 O0.5 Zn'
_chemical_formula_weight 225.78
_chemical_name_common ZIF-376
_space_group_crystal_system cubic
_space_group_IT_number 221
_space_group_name_Hall '-P 4 2 3'
_space_group_name_H-M_alt 'P m -3 m'
_symmetry_space_group_name_Hall '-P 4 2 3'
_symmetry_space_group_name_H-M 'P m -3 m'
_atom_sites_solution_hydrogens geom
_atom_sites_solution_primary 'intrinsic phasing'
_atom_sites_solution_secondary difmap
_audit_creation_date 2015-10-11
_audit_creation_method
;
Olex2 1.2
(compiled 2015.09.30 svn.r3233 for OlexSys, GUI svn.r5103)
;
_cell_angle_alpha 90
_cell_angle_beta 90
_cell_angle_gamma 90
_cell_formula_units_Z 24
_cell_length_a 22.688(3)
_cell_length_b 22.688(3)
_cell_length_c 22.688(3)
_cell_measurement_reflns_used 7779
_cell_measurement_temperature 100(2)
_cell_measurement_theta_max 39.940
_cell_measurement_theta_min 3.374
_cell_volume 11679(3)
_computing_cell_refinement 'SAINT V8.34A Bruker-AXS, Madison WI'
_computing_data_collection 'Bruker APEX2 Bruker-AXS, Madison WI'
_computing_data_reduction 'SAINT V8.34A Bruker-AXS, Madison WI'
_computing_molecular_graphics
;
Bruker SHELXTL Bruker-AXS, Madison WI
and local programs
;
_computing_publication_material 'Bruker SHELXTL Bruker-AXS, Madison WI'
_computing_structure_refinement 'SHELXL-2014/7 (Sheldrick, 2013)'
_computing_structure_solution 'SHELXT 2014/4 Bruker-AXS, Madison WI'
_diffrn_ambient_temperature 100(2)
_diffrn_measured_fraction_theta_full 0.990
_diffrn_measured_fraction_theta_max 0.990
_diffrn_measurement_device_type 'Bruker APEX-II CCD diffractometer'
_diffrn_measurement_method 'phi and omega scans'
_diffrn_radiation_source 'fine-focus sealed tube'
_diffrn_radiation_type CuK\a
_diffrn_radiation_wavelength 1.54178
_diffrn_reflns_av_R_equivalents 0.0634
_diffrn_reflns_av_unetI/netI 0.0346
_diffrn_reflns_Laue_measured_fraction_full 0.990
_diffrn_reflns_Laue_measured_fraction_max 0.990
_diffrn_reflns_limit_h_max 16
_diffrn_reflns_limit_h_min -18
_diffrn_reflns_limit_k_max 17
_diffrn_reflns_limit_k_min -15
_diffrn_reflns_limit_l_max 12
_diffrn_reflns_limit_l_min -18
_diffrn_reflns_number 7779
_diffrn_reflns_point_group_measured_fraction_full 0.990
_diffrn_reflns_point_group_measured_fraction_max 0.990
_diffrn_reflns_theta_full 39.970
_diffrn_reflns_theta_max 39.940
_diffrn_reflns_theta_min 3.374
_exptl_absorpt_coefficient_mu 1.610
_exptl_absorpt_correction_T_max 0.856
_exptl_absorpt_correction_T_min 0.569
_exptl_absorpt_correction_type multi-scan
_exptl_absorpt_process_details
;
SADABS-2014/5 (Bruker,2014/5) was used for absorption correction.
wR2(int) was 0.1113 before and 0.0838 after correction.
The Ratio of minimum to maximum transmission is 0.6651.
The \l/2 correction factor is Not present.
;
_exptl_crystal_colour Colorless
_exptl_crystal_density_diffrn 0.770
_exptl_crystal_description Block
_exptl_crystal_F_000 2712
_exptl_crystal_size_max 0.1
_exptl_crystal_size_mid 0.1
_exptl_crystal_size_min 0.1
_refine_diff_density_max 0.644
_refine_diff_density_min -0.379
_refine_diff_density_rms 0.099
_refine_ls_extinction_method none
_refine_ls_goodness_of_fit_ref 1.092
_refine_ls_hydrogen_treatment constr
_refine_ls_matrix_type full
_refine_ls_number_parameters 132
_refine_ls_number_reflns 765
_refine_ls_number_restraints 148
_refine_ls_restrained_S_all 1.046
_refine_ls_R_factor_all 0.1366
_refine_ls_R_factor_gt 0.1189
_refine_ls_shift/su_max 0.000
_refine_ls_shift/su_mean 0.000
_refine_ls_structure_factor_coef Fsqd
_refine_ls_weighting_details 'w=1/[\s^2^(Fo^2^)+(0.2000P)^2^+100.0000P] where P=(Fo^2^+2Fc^2^)/3'
_refine_ls_weighting_scheme calc
_refine_ls_wR_factor_gt 0.3241
_refine_ls_wR_factor_ref 0.3415
_reflns_Friedel_coverage 0.000
_reflns_number_gt 599
_reflns_number_total 765
_reflns_threshold_expression 'I > 2\s(I)'
_cod_data_source_file ja7b02272_si_005.cif
_cod_data_source_block ZIF-376_LTA
_cod_original_cell_volume 11679(4)
_cod_original_formula_sum 'C7.25 H5.75 N4.25 O0.50 Zn'
_cod_database_code 4126183
_shelxl_version_number 2014/6
_shelx_space_group_comment
;
The symmetry employed for this shelxl refinement is uniquely defined
by the following loop, which should always be used as a source of
symmetry information in preference to the above space-group names.
They are only intended as comments.
;
_shelx_estimated_absorpt_t_max 0.856
_shelx_estimated_absorpt_t_min 0.856
_olex2_refinement_description
;
1. Fixed Uiso
 At 1.2 times of:
  All C(H) groups
 At 1.5 times of:
  All C(H,H,H) groups
2. Restrained distances
 N4-C9
 1.5 with sigma of 0.02
 O1-N4 = O2-N4
 1.25 with sigma of 0.02
 C9-O1
 2.5 with sigma of 0.02
 C9-O2
 2.5 with sigma of 0.02
 O1-O2
 2.5 with sigma of 0.02
 N4-C8
 2.5 with sigma of 0.02
 C1'-C2'
 2.2 with sigma of 0.02
 C2-C1
 2.2 with sigma of 0.02
 C2_$2-C2 = C2'_$2-C2'
 1.25 with sigma of 0.02
 C4-C3
 1.54 with sigma of 0.02
 C8-C7_$1 \\sim C7_$1-C9_$1 \\sim C9_$1-C8 \\sim C7-C8_$1 \\sim C8_$1-C9 \\sim
C9-C7
 with sigma of 0.02
 C7-C7_$1 \\sim C8_$1-C7_$1 \\sim C9_$1-C8_$1 \\sim C9-C9_$1 \\sim C9-C8 \\sim
C8-C7
 with sigma of 0.02
 N3_$1-C6 \\sim N3_$1-C7_$1 \\sim N3-C6 \\sim N3-C7
 with sigma of 0.02
3. Restrained planarity
 C6, N3, C7, C7_$1, N3_$1, C8_$1, C9_$1, C9, C8, N4, N4_$1
 with sigma of 0.1
 N4, C9, C8, O1, O2
 with sigma of 0.01
4. Uiso/Uaniso restraints and constraints
Uanis(C9) \\sim Ueq, Uanis(O1) \\sim Ueq, Uanis(O2) \\sim Ueq, Uanis(N4) \\sim
Ueq: with sigma of 0.05 and sigma for terminal atoms of 0.1
Uanis(C1') = Uanis(C1)
Uanis(C4) = Uanis(C7)
5. Rigid body (RIGU) restrains
 C6, C1, N1, C2, C7, C8, C9, C1', C2', N3, N1', N4, O1, O2
 with sigma for 1-2 distances of 0.004 and sigma for 1-3 distances of 0.004
 Zn1, N1
 with sigma for 1-2 distances of 0.004 and sigma for 1-3 distances of 0.004
 C3, C4
 with sigma for 1-2 distances of 0.02 and sigma for 1-3 distances of 0.02
6. Others
 Fixed Sof: H6(0.25) C1(0.25) H1(0.25) N3(0.5) N1(0.5) C3(0.125) H3A(0.125)
 H3B(0.125) H3C(0.125) C2(0.5) H2(0.5) C7(0.5) C8(0.25) H8(0.25) C9(0.25)
 C1'(0.25) H1'(0.25) N1'(0.5) O1(0.125) O2(0.125) N4(0.125) C2'(0.5) H2'(0.5)
7.a Me refined with riding coordinates:
 C3(H3A,H3B,H3C)
7.b Aromatic/amide H refined with riding coordinates:
 C6(H6), C1(H1), C5(H5), C2(H2), C8(H8), C1'(H1'), C2'(H2')
;

loop_
_space_group_symop_operation_xyz
'x, y, z'
'-x, -y, z'
'-x, y, -z'
'x, -y, -z'
'z, x, y'
'z, -x, -y'
'-z, -x, y'
'-z, x, -y'
'y, z, x'
'-y, z, -x'
'y, -z, -x'
'-y, -z, x'
'y, x, -z'
'-y, -x, -z'
'y, -x, z'
'-y, x, z'
'x, z, -y'
'-x, z, y'
'-x, -z, -y'
'x, -z, y'
'z, y, -x'
'z, -y, x'
'-z, y, x'
'-z, -y, -x'
'-x, -y, -z'
'x, y, -z'
'x, -y, z'
'-x, y, z'
'-z, -x, -y'
'-z, x, y'
'z, x, -y'
'z, -x, y'
'-y, -z, -x'
'y, -z, x'
'-y, z, x'
'y, z, -x'
'-y, -x, z'
'y, x, z'
'-y, x, -z'
'y, -x, -z'
'-x, -z, y'
'x, -z, -y'
'x, z, y'
'-x, z, -y'
'-z, -y, x'
'-z, y, -x'
'z, -y, -x'
'z, y, x'

loop_
_atom_site_label
_atom_site_type_symbol
_atom_site_fract_x
_atom_site_fract_y
_atom_site_fract_z
_atom_site_U_iso_or_equiv
_atom_site_adp_type
_atom_site_occupancy
_atom_site_site_symmetry_order
_atom_site_calc_flag
_atom_site_refinement_flags_posn
_atom_site_refinement_flags_adp
_atom_site_refinement_flags_occupancy
_atom_site_disorder_assembly
_atom_site_disorder_group
Zn1 Zn 0.0000 0.36861(13) 0.81677(14) 0.119(2) Uani 1 2 d S TU P . .
N2 N 0.0000 0.3318(9) 0.7383(9) 0.130(7) Uani 1 2 d S T P . .
C6 C 0.0000 0.5000 0.8195(10) 0.101(9) Uani 1 4 d DS TU P A 1
H6 H -0.0360 0.5000 0.8409 0.122 Uiso 0.5 2 calc RS T P A 1
C4 C 0.0000 0.2744(12) 0.7256(12) 0.114(7) Uani 1 4 d DS TU P . .
C1 C 0.0939(12) 0.365(3) 0.9061(12) 0.106(7) Uani 0.5 2 d DS TU P B 2
H1 H 0.0643 0.3640 0.9357 0.128 Uiso 0.5 2 calc RS T P B 2
C5 C 0.0000 0.3548(11) 0.6841(10) 0.165(14) Uani 1 2 d S T P . .
H5 H 0.0000 0.3959 0.6761 0.198 Uiso 1 2 calc RS T P A .
N3 N 0.0290(8) 0.4498(10) 0.8022(8) 0.116(8) Uani 0.5 1 d D U . A 1
N1 N 0.0782(13) 0.3664(11) 0.8443(12) 0.108(7) Uani 0.5 1 d . U . B 2
C3 C 0.0000 0.2263(13) 0.7737(13) 0.22(5) Uani 0.5 4 d DS TU P A .
H3A H 0.0000 0.2450 0.8126 0.335 Uiso 0.125 1 calc RS T P C -1
H3B H -0.0353 0.2018 0.7694 0.335 Uiso 0.125 1 calc R . . C -1
H3C H 0.0353 0.2018 0.7694 0.335 Uiso 0.125 1 calc R . . C -1
C2 C 0.1396(11) 0.3643(17) 0.8208(11) 0.156(15) Uani 0.5 1 d D U . B 2
H2 H 0.1483 0.3631 0.7798 0.188 Uiso 0.5 1 calc R . . B 2
C7 C 0.0777(11) 0.4705(5) 0.7728(9) 0.114(7) Uani 0.5 1 d D U . . .
C8 C 0.1218(14) 0.4409(10) 0.7467(16) 0.13(2) Uani 0.25 1 d D U . A .
H8 H 0.1222 0.3990 0.7472 0.150 Uiso 0.25 1 calc R . . . .
C9 C 0.1651(18) 0.4705(5) 0.7202(18) 0.17(2) Uani 0.25 1 d D U . . .
C1' C 0.0964(16) 0.364(2) 0.9036(16) 0.106(7) Uani 0.5 2 d DS TU P A 1
H1' H 0.1065 0.4038 0.8935 0.128 Uiso 0.5 2 calc RS T P A 1
N1' N 0.0552(12) 0.3329(15) 0.8787(14) 0.125(9) Uani 0.5 1 d . U . A 1
O1 O 0.212(3) 0.3776(18) 0.690(3) 0.21(4) Uani 0.125 1 d D U . A -1
O2 O 0.256(2) 0.472(3) 0.663(3) 0.26(5) Uani 0.125 1 d D U . A -1
N4 N 0.2158(17) 0.437(2) 0.6882(19) 0.17(3) Uani 0.125 1 d D U . A -1
C2' C 0.0487(13) 0.2807(18) 0.9119(13) 0.164(16) Uani 0.5 1 d D U . A 1
H2' H 0.0199 0.2509 0.9057 0.197 Uiso 0.5 1 calc R . . A 1

loop_
_atom_site_aniso_label
_atom_site_aniso_U_11
_atom_site_aniso_U_22
_atom_site_aniso_U_33
_atom_site_aniso_U_23
_atom_site_aniso_U_13
_atom_site_aniso_U_12
Zn1 0.158(4) 0.086(3) 0.113(3) -0.0246(19) 0.000 0.000
N2 0.19(2) 0.115(17) 0.087(16) -0.005(14) 0.000 0.000
C6 0.128(18) 0.088(16) 0.089(18) 0.000 0.000 0.000
C4 0.132(15) 0.105(10) 0.105(10) -0.009(11) 0.000 0.000
C1 0.102(10) 0.115(19) 0.102(10) -0.024(8) 0.023(10) 0.024(8)
C5 0.35(4) 0.080(16) 0.069(18) -0.019(15) 0.000 0.000
N3 0.141(17) 0.088(14) 0.117(16) -0.008(9) 0.011(11) 0.005(8)
N1 0.140(11) 0.081(18) 0.103(12) -0.020(11) 0.014(9) 0.006(11)
C3 0.49(18) 0.09(3) 0.09(3) 0.00(4) 0.000 0.000
C2 0.138(15) 0.22(4) 0.113(18) -0.036(18) 0.020(14) 0.001(17)
C7 0.132(15) 0.105(10) 0.105(10) -0.009(11) 0.000 0.000
C8 0.14(2) 0.11(2) 0.12(4) 0.00(2) 0.02(3) 0.010(14)
C9 0.16(3) 0.15(3) 0.21(5) 0.03(2) 0.05(3) 0.012(17)
C1' 0.102(10) 0.115(19) 0.102(10) -0.024(8) 0.023(10) 0.024(8)
N1' 0.135(18) 0.12(2) 0.117(19) 0.001(13) -0.014(16) 0.008(14)
O1 0.19(5) 0.16(3) 0.27(8) 0.03(3) 0.09(6) 0.02(2)
O2 0.23(4) 0.18(4) 0.37(9) 0.05(4) 0.15(6) 0.02(3)
N4 0.16(3) 0.16(3) 0.19(5) 0.03(3) 0.05(3) 0.02(2)
C2' 0.19(3) 0.15(2) 0.15(3) 0.027(18) -0.06(2) -0.024(19)

loop_
_atom_type_symbol
_atom_type_description
_atom_type_scat_dispersion_real
_atom_type_scat_dispersion_imag
_atom_type_scat_source
C C 0.0181 0.0091 'International Tables Vol C Tables 4.2.6.8 and 6.1.1.4'
H H 0.0000 0.0000 'International Tables Vol C Tables 4.2.6.8 and 6.1.1.4'
N N 0.0311 0.0180 'International Tables Vol C Tables 4.2.6.8 and 6.1.1.4'
O O 0.0492 0.0322 'International Tables Vol C Tables 4.2.6.8 and 6.1.1.4'
Zn Zn -1.5491 0.6778 'International Tables Vol C Tables 4.2.6.8 and 6.1.1.4'

loop_
_geom_angle_atom_site_label_1
_geom_angle_atom_site_label_2
_geom_angle_atom_site_label_3
_geom_angle
_geom_angle_site_symmetry_1
_geom_angle_site_symmetry_3
N2 Zn1 N3 104.1(8) . .
N2 Zn1 N3 104.1(8) . 28
N2 Zn1 N1' 116.9(10) . .
N2 Zn1 N1' 116.9(10) . 28
N3 Zn1 N3 38.8(9) . 28
N3 Zn1 N1' 133.2(10) 28 .
N3 Zn1 N1' 106.2(10) 28 28
N3 Zn1 N1' 106.2(10) . .
N3 Zn1 N1' 133.2(10) . 28
N1 Zn1 N2 106.8(8) . .
N1 Zn1 N2 106.8(8) 28 .
N1 Zn1 N1 141.1(18) 28 .
N1' Zn1 N1' 75.3(17) 28 .
C4 N2 Zn1 127.6(19) . .
C4 N2 C5 101(2) . .
C5 N2 Zn1 131.8(17) . .
N3 C6 H6 123.9 . .
N3 C6 H6 123.9 27_565 .
N3 C6 N3 112(2) 27_565 .
N2 C4 N2 115(3) 42_566 .
N2 C4 C3 122.5(17) 42_566 .
N2 C4 C3 122.5(17) . .
N1 C1 H1 120.7 46_656 .
N1 C1 H1 120.8 . .
N1 C1 N1 118(3) . 46_656
N2 C5 H5 124.0 . .
C5 C5 N2 112.0(14) 42_566 .
C5 C5 H5 124.0 42_566 .
C6 N3 Zn1 124.3(13) . .
C6 N3 C7 103.9(18) . .
C7 N3 Zn1 131.7(12) . .
C1 N1 Zn1 124(2) . .
C1 N1 C2 96.7(19) . .
C2 N1 Zn1 139.7(19) . .
C4 C3 H3A 109.5 . .
C4 C3 H3B 109.5 . .
C4 C3 H3C 109.5 . .
H3A C3 H3B 109.5 . .
H3A C3 H3C 109.5 . .
H3B C3 H3C 109.5 . .
N1 C2 H2 123.0 . .
C2 C2 N1 114.0(12) 46_656 .
C2 C2 H2 123.0 46_656 .
C7 C7 N3 110.0(10) 27_565 .
C7 C7 C8 120.0(6) 27_565 .
C8 C7 N3 130.0(12) . .
C7 C8 H8 120.1 . .
C9 C8 C7 119.8(10) . .
C9 C8 H8 120.1 . .
C8 C9 C9 120.2(6) . 27_565
C8 C9 N4 120.2(17) . .
C9 C9 N4 119.5(16) 27_565 .
N1' C1' H1' 125.7 46_656 .
N1' C1' H1' 125.7 . .
N1' C1' N1' 109(4) . 46_656
C1' N1' Zn1 121(2) . .
C1' N1' C2' 108(2) . .
C2' N1' Zn1 129.4(19) . .
O1 N4 C9 116.0(17) . .
O1 N4 O2 130(2) . .
O2 N4 C9 113.8(18) . .
N1' C2' H2' 126.2 . .
C2' C2' N1' 107.7(14) 46_656 .
C2' C2' H2' 126.2 46_656 .

loop_
_geom_bond_atom_site_label_1
_geom_bond_atom_site_label_2
_geom_bond_distance
_geom_bond_site_symmetry_2
Zn1 N2 1.97(2) .
Zn1 N3 1.98(2) 28
Zn1 N3 1.98(2) .
Zn1 N1 1.88(3) 28
Zn1 N1 1.88(3) .
Zn1 N1' 2.05(3) .
Zn1 N1' 2.05(3) 28
N2 C4 1.33(2) .
N2 C5 1.34(3) .
C6 H6 0.9500 .
C6 N3 1.374(18) .
C6 N3 1.374(18) 27_565
C4 N2 1.33(2) 42_566
C4 C3 1.54(2) .
C1 H1 0.9500 .
C1 N1 1.45(3) .
C1 N1 1.45(3) 46_656
C5 C5 1.25(4) 42_566
C5 H5 0.9500 .
N3 C7 1.37(2) .
N1 C2 1.49(4) .
C3 H3A 0.9800 .
C3 H3B 0.9800 .
C3 H3C 0.9800 .
C2 C2 1.27(2) 46_656
C2 H2 0.9500 .
C7 C7 1.34(2) 27_565
C7 C8 1.34(2) .
C8 H8 0.9500 .
C8 C9 1.33(2) .
C9 C9 1.34(2) 27_565
C9 N4 1.562(18) .
C1' H1' 0.9500 .
C1' N1' 1.31(4) 46_656
C1' N1' 1.31(4) .
N1' C2' 1.41(4) .
O1 N4 1.340(19) .
O2 N4 1.348(18) .
C2' C2' 1.26(2) 46_656
C2' H2' 0.9500 .

loop_
_geom_torsion_atom_site_label_1
_geom_torsion_atom_site_label_2
_geom_torsion_atom_site_label_3
_geom_torsion_atom_site_label_4
_geom_torsion
_geom_torsion_site_symmetry_1
_geom_torsion_site_symmetry_4
Zn1 N2 C4 N2 180.000(9) . 42_566
Zn1 N2 C4 C3 0.000(4) . .
Zn1 N2 C5 C5 180.000(5) . 42_566
Zn1 N3 C7 C7 177.7(8) . 27_565
Zn1 N3 C7 C8 -3(2) . .
Zn1 N1 C2 C2 179(2) . 46_656
Zn1 N1' C2' C2' -169.5(19) . 46_656
N2 Zn1 N1 C1 -153(4) . .
N2 Zn1 N1 C2 26(4) . .
C6 N3 C7 C7 0.2(8) . 27_565
C6 N3 C7 C8 180(2) . .
C4 N2 C5 C5 0.000(8) . 42_566
C1 N1 C2 C2 -2(4) . 46_656
C5 N2 C4 N2 0.0 . 42_566
C5 N2 C4 C3 180.000(4) . .
N3 C6 N3 Zn1 -178.1(7) 27_565 .
N3 C6 N3 C7 -0.4(14) 27_565 .
N3 C7 C8 C9 179.8(19) . .
N1 Zn1 N1 C1 -4(6) 28 .
N1 Zn1 N1 C2 175(2) 28 .
N1 C1 N1 Zn1 -177(3) 46_656 .
N1 C1 N1 C2 4(6) 46_656 .
C7 C7 C8 C9 -1(3) 27_565 .
C7 C8 C9 C9 1(3) . 27_565
C7 C8 C9 N4 -178(3) . .
C8 C9 N4 O1 0.0(3) . .
C8 C9 N4 O2 180.0(3) . .
C9 C9 N4 O1 -179(3) 27_565 .
C9 C9 N4 O2 1(3) 27_565 .
C1' N1' C2' C2' -5(4) . 46_656
N1' C1' N1' Zn1 174(2) 46_656 .
N1' C1' N1' C2' 8(6) 46_656 .

loop_
_smtbx_masks_void_nr
_smtbx_masks_void_average_x
_smtbx_masks_void_average_y
_smtbx_masks_void_average_z
_smtbx_masks_void_volume
_smtbx_masks_void_count_electrons
1 -0.362 -0.803 -0.270 3974.5 769.9
2 0.000 0.000 0.500 78.5 8.6
3 0.000 0.500 0.000 78.5 8.6
4 0.500 0.000 0.000 78.5 8.6
